data_2106189
loop_
_publ_author_name
'Maraine, P.'
'Perez, G.'

_publ_section_title
;
 Structure cristalline de Na2 Sb4 O7 , etude comparative de l'influe de la
 paire non liee sur l'environnement de l'atome d'antimoine(III) dans
 quelques antimoniates(III) alcalins
;
_journal_name_full 'Acta Crystallographica B (24,1968-38,1982)'
_journal_page_first 1158
_journal_page_last 1163
_journal_volume 33
_journal_year 1977
_chemical_formula_sum 'Na2 O7 Sb4'
_chemical_name_systematic 'Na2 (Sb4 O7)'
_space_group_IT_number 15
_symmetry_space_group_name_Hall '-C 2yc'
_symmetry_space_group_name_H-M 'C 1 2/c 1'
_cell_angle_alpha 90
_cell_angle_beta 149.4
_cell_angle_gamma 90
_cell_formula_units_Z 4
_cell_length_a 11.03
_cell_length_b 16.92
_cell_length_c 9.64
_cell_volume 915.811
_citation_journal_id_ASTM ACBCAR
_cod_data_source_file Maraine_ACBCAR_1977_88.cif
_cod_data_source_block Na2O7Sb4
_cod_original_cell_volume 915.8115
_cod_database_code 2106189

loop_
_symmetry_equiv_pos_as_xyz
x,y,z
-x,y,-z+1/2
-x,-y,-z
x,-y,z-1/2
x+1/2,y+1/2,z
-x+1/2,y+1/2,-z+1/2
-x+1/2,-y+1/2,-z
x+1/2,-y+1/2,z-1/2

loop_
_atom_site_label
_atom_site_type_symbol
_atom_site_fract_x
_atom_site_fract_y
_atom_site_fract_z
_atom_site_occupancy
_atom_site_U_iso_or_equiv
O4 O-2 0.5 0.5599 0.25 1 0.0
O3 O-2 0.417 0.5644 0.471 1 0.0
Sb1 Sb+3 0.1947 0.681 0.246 1 0.0
Sb2 Sb+3 0.2874 0.5091 0.179 1 0.0
O2 O-2 0.113 0.6179 0.005 1 0.0
Na1 Na+1 0.2435 0.8411 0.08 1 0.0
O1 O-2 0.964 0.7636 0.926 1 0.0
